data_7719865
loop_
_publ_author_name
'Yadav, Archana'
'Dewan, Sayari'
'Chaudhary, Kajal'
'Butcher, Ray J.'
'Singh, Ritika Gautam'
'Angamuthu, Raja'

_publ_section_title
;
 Hemiparetic koneramine NNP ligand comprising strategic hard and soft
 donors: transition metal complexes, CS<sub>2</sub> activation and
 therapeutic potential.
;
_journal_issue 47
_journal_name_full 'Dalton transactions (Cambridge, England : 2003)'
_journal_page_first 17471
_journal_page_last 17478
_journal_paper_doi 10.1039/d5dt02106e
_journal_volume 54
_journal_year 2025
_chemical_absolute_configuration unk
_chemical_formula_moiety 'C33 H30 Cu I N3 P'
_chemical_formula_sum 'C33 H30 Cu I N3 P'
_chemical_formula_weight 690.050
_chemical_name_systematic 25mayb
_space_group_crystal_system orthorhombic
_space_group_IT_number 33
_space_group_name_Hall 'P 2c -2n'
_space_group_name_H-M_alt 'P n a 21'
_symmetry_Int_Tables_number 33
_atom_sites_solution_primary dual
_audit_creation_date 2023-05-25
_audit_creation_method
;
Olex2 1.5
(compiled 2023.03.06 svn.rbb2c1857 for OlexSys, GUI svn.r6748)
;
_audit_update_record
;
2025-07-14 deposited with the CCDC.	2025-11-10 downloaded from the CCDC.
;
_cell_angle_alpha 90
_cell_angle_beta 90
_cell_angle_gamma 90
_cell_formula_units_Z 4
_cell_length_a 19.6143(9)
_cell_length_b 15.1465(7)
_cell_length_c 10.1231(5)
_cell_measurement_reflns_used 9699
_cell_measurement_temperature 273.15
_cell_measurement_theta_max 28.33
_cell_measurement_theta_min 2.42
_cell_volume 3007.5(2)
_computing_cell_refinement 'SAINT V8.38A (Bruker, 2018)'
_computing_data_reduction 'SAINT V8.38A (Bruker, 2018)'
_computing_molecular_graphics 'Olex2 1.5 (Dolomanov et al., 2009)'
_computing_publication_material 'Olex2 1.5 (Dolomanov et al., 2009)'
_computing_structure_refinement 'olex2.refine 1.5 (Bourhis et al., 2015)'
_computing_structure_solution 'SHELXT 2018/2 (Sheldrick, 2018)'
_diffrn_ambient_temperature 273.15
_diffrn_measured_fraction_theta_full 0.9976
_diffrn_measured_fraction_theta_max 0.9980
_diffrn_measurement_device_type 'Bruker APEX-II CCD'
_diffrn_measurement_method '\f and \w scans'
_diffrn_radiation_type 'Mo K\a'
_diffrn_radiation_wavelength 0.71073
_diffrn_reflns_av_R_equivalents 0.0544
_diffrn_reflns_av_unetI/netI 0.0367
_diffrn_reflns_Laue_measured_fraction_full 0.9976
_diffrn_reflns_Laue_measured_fraction_max 0.9980
_diffrn_reflns_limit_h_max 26
_diffrn_reflns_limit_h_min -26
_diffrn_reflns_limit_k_max 20
_diffrn_reflns_limit_k_min -20
_diffrn_reflns_limit_l_max 13
_diffrn_reflns_limit_l_min -13
_diffrn_reflns_number 44685
_diffrn_reflns_point_group_measured_fraction_full 0.9974
_diffrn_reflns_point_group_measured_fraction_max 0.9973
_diffrn_reflns_theta_full 25.2417
_diffrn_reflns_theta_max 28.34
_diffrn_reflns_theta_min 2.47
_diffrn_source_current 1.0
_diffrn_source_power 0.05
_diffrn_source_voltage 50.0
_diffrn_standards_number 0
_exptl_absorpt_coefficient_mu 1.832
_exptl_absorpt_correction_T_max 0.7457
_exptl_absorpt_correction_T_min 0.5016
_exptl_absorpt_correction_type none
_exptl_absorpt_process_details
;
SADABS-2016/2 (Bruker,2016/2) was used for absorption correction.
wR2(int) was 0.1269 before and 0.0705 after correction.
The Ratio of minimum to maximum transmission is 0.6727.
The \l/2 correction factor is Not present.
;
_exptl_crystal_colour 'metallic yellowish yellow'
_exptl_crystal_colour_lustre metallic
_exptl_crystal_colour_modifier yellowish
_exptl_crystal_colour_primary yellow
_exptl_crystal_density_diffrn 1.524
_exptl_crystal_description needle
_exptl_crystal_F_000 1384.910
_exptl_crystal_preparation 'slow diffusion'
_exptl_crystal_recrystallization_method MeCN/ether
_exptl_crystal_size_max 0.25
_exptl_crystal_size_mid 0.21
_exptl_crystal_size_min 0.18
_refine_diff_density_max 0.5855
_refine_diff_density_min -0.8802
_refine_diff_density_rms 0.1054
_refine_ls_abs_structure_details 'Hooft, R.W.W., Straver, L.H., Spek, A.L. (2010). J. Appl. Cryst., 43, 665-668.'
_refine_ls_abs_structure_Flack -0.004(7)
_refine_ls_d_res_high 0.7487
_refine_ls_d_res_low 8.2322
_refine_ls_goodness_of_fit_ref 1.0416
_refine_ls_hydrogen_treatment constr
_refine_ls_matrix_type full
_refine_ls_number_constraints 57
_refine_ls_number_parameters 352
_refine_ls_number_reflns 7505
_refine_ls_number_restraints 1
_refine_ls_restrained_S_all 1.0416
_refine_ls_R_factor_all 0.0333
_refine_ls_R_factor_gt 0.0313
_refine_ls_shift/su_max -0.0009
_refine_ls_shift/su_mean 0.0001
_refine_ls_structure_factor_coef Fsqd
_refine_ls_weighting_details 'w=1/[\s^2^(Fo^2^)+(0.0146P)^2^+5.8548P] where P=(Fo^2^+2Fc^2^)/3'
_refine_ls_weighting_scheme calc
_refine_ls_wR_factor_gt 0.0657
_refine_ls_wR_factor_ref 0.0667
_reflns_Friedel_coverage 0.997
_reflns_limit_h_max 26
_reflns_limit_h_min -26
_reflns_limit_k_max 20
_reflns_limit_k_min -20
_reflns_limit_l_max 13
_reflns_limit_l_min -13
_reflns_number_gt 7221
_reflns_number_total 7505
_reflns_threshold_expression I>=2u(I)
_cod_data_source_file d5dt02106e2.cif
_cod_data_source_block 25mayb
_cod_depositor_comments 'Adding full bibliography for 7719863--7719876.cif.'
_cod_original_cell_volume 3007.5(3)
_cod_original_sg_symbol_Hall ' P 2c -2n'
_cod_database_code 7719865
_olex2_refinement_description
;
1. Twinned data refinement
 Scales: 0.95
 0.05
2. Fixed Uiso
 At 1.2 times of:
  All C(H) groups, All C(H,H) groups
3.a Ternary CH refined with riding coordinates:
 C6(H6)
3.b Secondary CH2 refined with riding coordinates:
 C15(H15a,H15b), C14(H14a,H14b), C7(H7a,H7b)
3.c Aromatic/amide H refined with riding coordinates:
 C27(H27), C26(H26), C25(H25), C24(H24), C23(H23), C33(H33), C32(H32),
 C31(H31), C30(H30), C29(H29), C12(H12), C11(H11), C10(H10), C9(H9), C17(H17),
 C18(H18), C19(H19), C20(H20), C21(H21), C1(H1), C2(H2), C3(H3), C4(H4)
;
_olex2_submission_special_instructions 'No special instructions were received'

loop_
_space_group_symop_id
_space_group_symop_operation_xyz
1 x,y,z
2 -x,-y,z+1/2
3 -x+1/2,y+1/2,z+1/2
4 x+1/2,-y+1/2,z

loop_
_atom_site_label
_atom_site_type_symbol
_atom_site_fract_x
_atom_site_fract_y
_atom_site_fract_z
_atom_site_U_iso_or_equiv
_atom_site_adp_type
_atom_site_occupancy
_atom_site_refinement_flags_posn
I1 I 0.443396(9) 0.307015(12) 0.390388(9) 0.01852(5) Uani 1.000000 .
Cu1 Cu 0.365192(19) 0.43622(2) 0.44574(3) 0.01206(7) Uani 1.000000 .
P3 P 0.28308(4) 0.42847(5) 0.59041(7) 0.01066(15) Uani 1.000000 .
N1 N 0.35916(13) 0.52154(17) 0.2862(2) 0.0124(5) Uani 1.000000 .
N4 N 0.46932(14) 0.68053(18) 0.4553(3) 0.0175(5) Uani 1.000000 .
N2 N 0.42365(13) 0.54511(17) 0.5241(2) 0.0122(5) Uani 1.000000 .
C5 C 0.39123(16) 0.5993(2) 0.3034(3) 0.0122(6) Uani 1.000000 .
C6 C 0.40851(16) 0.6244(2) 0.4453(3) 0.0123(6) Uani 1.000000 .
C1 C 0.33674(17) 0.5020(2) 0.1642(3) 0.0167(6) Uani 1.000000 .
C4 C 0.40413(17) 0.6566(2) 0.1995(3) 0.0150(6) Uani 1.000000 .
C15 C 0.52708(17) 0.6290(2) 0.5027(3) 0.0193(7) Uani 1.000000 .
C16 C 0.46530(19) 0.7719(2) 0.4715(3) 0.0191(7) Uani 1.000000 .
C21 C 0.4058(2) 0.8185(2) 0.4417(3) 0.0227(7) Uani 1.000000 .
C14 C 0.49814(17) 0.5347(2) 0.5049(3) 0.0191(7) Uani 1.000000 .
C2 C 0.34462(19) 0.5578(3) 0.0573(3) 0.0197(7) Uani 1.000000 .
C20 C 0.4035(2) 0.9096(2) 0.4553(4) 0.0296(8) Uani 1.000000 .
C8 C 0.33591(18) 0.5871(2) 0.6965(3) 0.0142(7) Uani 1.000000 .
C25 C 0.2904(2) 0.2070(3) 0.9033(4) 0.0374(11) Uani 1.000000 .
C7 C 0.40815(16) 0.5567(2) 0.6675(3) 0.0152(6) Uani 1.000000 .
C23 C 0.27444(19) 0.3605(2) 0.8518(3) 0.0224(8) Uani 1.000000 .
C30 C 0.08352(19) 0.3584(2) 0.5085(4) 0.0247(8) Uani 1.000000 .
C31 C 0.07689(16) 0.3869(2) 0.3801(4) 0.0242(7) Uani 1.000000 .
C29 C 0.14419(17) 0.3719(2) 0.5770(3) 0.0195(7) Uani 1.000000 .
C3 C 0.37981(18) 0.6360(2) 0.0753(3) 0.0178(7) Uani 1.000000 .
C24 C 0.2770(2) 0.2914(3) 0.9435(4) 0.0328(9) Uani 1.000000 .
C22 C 0.28558(17) 0.3440(2) 0.7190(3) 0.0165(6) Uani 1.000000 .
C11 C 0.2076(2) 0.6511(2) 0.7737(3) 0.0234(8) Uani 1.000000 .
C28 C 0.19882(16) 0.4142(2) 0.5165(3) 0.0126(6) Uani 1.000000 .
C33 C 0.19082(15) 0.4447(2) 0.3865(4) 0.0193(6) Uani 1.000000 .
C10 C 0.2645(2) 0.7035(2) 0.7874(3) 0.0258(8) Uani 1.000000 .
C9 C 0.3281(2) 0.6719(2) 0.7495(3) 0.0195(7) Uani 1.000000 .
C19 C 0.4594(2) 0.9571(3) 0.4977(4) 0.0338(10) Uani 1.000000 .
C17 C 0.5228(2) 0.8197(3) 0.5134(4) 0.0295(9) Uani 1.000000 .
C13 C 0.27728(16) 0.5342(2) 0.6780(3) 0.0119(6) Uani 1.000000 .
C12 C 0.21380(19) 0.5672(2) 0.7183(3) 0.0189(7) Uani 1.000000 .
C32 C 0.13002(19) 0.4313(3) 0.3194(3) 0.0261(8) Uani 1.000000 .
C18 C 0.5190(2) 0.9109(3) 0.5258(4) 0.0355(10) Uani 1.000000 .
C27 C 0.3006(3) 0.2585(3) 0.6779(4) 0.0418(12) Uani 1.000000 .
C26 C 0.3029(3) 0.1897(3) 0.7697(5) 0.0533(15) Uani 1.000000 .
H27 H 0.3092(3) 0.2472(3) 0.5892(4) 0.0501(14) Uiso 1.000000 R
H26 H 0.3127(3) 0.1325(3) 0.7421(5) 0.0640(18) Uiso 1.000000 R
H25 H 0.2911(2) 0.1612(3) 0.9646(4) 0.0449(13) Uiso 1.000000 R
H24 H 0.2695(2) 0.3030(3) 1.0326(4) 0.0394(11) Uiso 1.000000 R
H23 H 0.26522(19) 0.4176(2) 0.8801(3) 0.0268(9) Uiso 1.000000 R
H33 H 0.22652(15) 0.4741(2) 0.3450(4) 0.0232(7) Uiso 1.000000 R
H32 H 0.12496(19) 0.4521(3) 0.2336(3) 0.0314(10) Uiso 1.000000 R
H31 H 0.03667(16) 0.3764(2) 0.3341(4) 0.0290(9) Uiso 1.000000 R
H30 H 0.04728(19) 0.3300(2) 0.5497(4) 0.0297(10) Uiso 1.000000 R
H29 H 0.14820(17) 0.3524(2) 0.6638(3) 0.0234(8) Uiso 1.000000 R
H12 H 0.17509(19) 0.5325(2) 0.7080(3) 0.0227(8) Uiso 1.000000 R
H11 H 0.1652(2) 0.6716(2) 0.8012(3) 0.0280(9) Uiso 1.000000 R
H10 H 0.2604(2) 0.7601(2) 0.8220(3) 0.0310(10) Uiso 1.000000 R
H9 H 0.3662(2) 0.7078(2) 0.7596(3) 0.0234(8) Uiso 1.000000 R
H17 H 0.5632(2) 0.7904(3) 0.5328(4) 0.0354(11) Uiso 1.000000 R
H18 H 0.5574(2) 0.9419(3) 0.5536(4) 0.0426(12) Uiso 1.000000 R
H19 H 0.4573(2) 1.0181(3) 0.5072(4) 0.0406(11) Uiso 1.000000 R
H20 H 0.3633(2) 0.9393(2) 0.4354(4) 0.0355(10) Uiso 1.000000 R
H21 H 0.3674(2) 0.7882(2) 0.4126(3) 0.0272(8) Uiso 1.000000 R
H1 H 0.31483(17) 0.4483(2) 0.1511(3) 0.0201(8) Uiso 1.000000 R
H2 H 0.32667(19) 0.5431(3) -0.0248(3) 0.0236(9) Uiso 1.000000 R
H3 H 0.38698(18) 0.6742(2) 0.0046(3) 0.0213(8) Uiso 1.000000 R
H4 H 0.42880(17) 0.7082(2) 0.2133(3) 0.0180(7) Uiso 1.000000 R
H6 H 0.36958(16) 0.6553(2) 0.4845(3) 0.0148(7) Uiso 1.000000 R
H15a H 0.56563(17) 0.6336(2) 0.4431(3) 0.0231(8) Uiso 1.000000 R
H15b H 0.54100(17) 0.6478(2) 0.5902(3) 0.0231(8) Uiso 1.000000 R
H14a H 0.51795(17) 0.5009(2) 0.5767(3) 0.0230(8) Uiso 1.000000 R
H14b H 0.50765(17) 0.5046(2) 0.4223(3) 0.0230(8) Uiso 1.000000 R
H7a H 0.41590(16) 0.5009(2) 0.7122(3) 0.0182(8) Uiso 1.000000 R
H7b H 0.43974(16) 0.5994(2) 0.7041(3) 0.0182(8) Uiso 1.000000 R

loop_
_atom_site_aniso_label
_atom_site_aniso_U_11
_atom_site_aniso_U_22
_atom_site_aniso_U_33
_atom_site_aniso_U_12
_atom_site_aniso_U_13
_atom_site_aniso_U_23
I1 0.01358(8) 0.01711(8) 0.02486(9) 0.00091(7) 0.00192(11) -0.00299(11)
Cu1 0.01053(16) 0.01340(16) 0.01224(15) -0.00154(14) 0.00052(15) 0.00171(15)
P3 0.0112(4) 0.0097(3) 0.0111(3) -0.0016(3) -0.0005(3) 0.0028(3)
N1 0.0100(12) 0.0160(13) 0.0111(11) -0.0034(10) -0.0012(10) 0.0013(10)
N4 0.0142(13) 0.0197(13) 0.0185(13) -0.0062(11) -0.0053(12) 0.0031(12)
N2 0.0096(12) 0.0168(13) 0.0103(12) -0.0019(10) -0.0014(10) 0.0035(10)
C5 0.0092(14) 0.0185(15) 0.0088(14) -0.0008(12) -0.0001(12) 0.0021(12)
C6 0.0129(14) 0.0141(14) 0.0100(12) -0.0027(11) -0.0019(13) 0.0020(13)
C1 0.0137(15) 0.0196(16) 0.0169(15) -0.0031(13) -0.0010(12) -0.0012(13)
C4 0.0145(15) 0.0172(15) 0.0134(14) -0.0025(12) 0.0014(12) 0.0059(12)
C15 0.0104(15) 0.0272(18) 0.0201(16) -0.0063(13) -0.0031(13) 0.0043(14)
C16 0.0249(17) 0.0175(16) 0.0149(16) -0.0088(14) -0.0005(13) 0.0039(12)
C21 0.0322(19) 0.0188(16) 0.0170(14) -0.0084(14) -0.0058(15) 0.0026(14)
C14 0.0105(15) 0.0231(17) 0.0239(17) 0.0008(13) -0.0022(13) 0.0045(14)
C2 0.0189(17) 0.031(2) 0.0087(14) -0.0004(15) -0.0026(12) -0.0008(14)
C20 0.041(2) 0.0201(17) 0.0272(19) -0.0076(16) -0.0038(19) 0.0051(16)
C8 0.0214(17) 0.0165(16) 0.0046(13) -0.0008(13) -0.0023(12) 0.0036(12)
C25 0.039(2) 0.035(2) 0.038(2) -0.0152(17) -0.017(2) 0.030(2)
C7 0.0155(15) 0.0197(16) 0.0103(14) -0.0045(13) -0.0066(12) 0.0023(12)
C23 0.0281(19) 0.0228(17) 0.0162(16) -0.0094(14) -0.0029(13) 0.0054(13)
C30 0.0150(16) 0.0179(17) 0.041(2) -0.0061(14) -0.0050(16) 0.0069(16)
C31 0.0178(14) 0.0200(14) 0.035(2) 0.0024(12) -0.0134(19) -0.0048(18)
C29 0.0183(16) 0.0159(16) 0.0243(17) -0.0031(13) -0.0019(14) 0.0077(13)
C3 0.0193(16) 0.0214(16) 0.0126(14) -0.0025(13) -0.0003(13) 0.0074(13)
C24 0.042(2) 0.040(2) 0.0162(15) -0.0149(18) -0.0034(18) 0.0157(18)
C22 0.0153(15) 0.0155(15) 0.0187(16) -0.0021(12) -0.0004(13) 0.0099(13)
C11 0.030(2) 0.0237(18) 0.0168(16) 0.0098(15) 0.0049(15) -0.0016(14)
C28 0.0135(15) 0.0103(14) 0.0142(14) 0.0009(11) -0.0026(12) 0.0015(11)
C33 0.0137(13) 0.0265(15) 0.0177(14) 0.0005(11) 0.0028(16) 0.0056(17)
C10 0.047(2) 0.0157(16) 0.0147(16) 0.0039(16) 0.0006(16) -0.0034(13)
C9 0.033(2) 0.0168(16) 0.0089(14) -0.0075(14) -0.0040(14) 0.0017(12)
C19 0.046(3) 0.0179(18) 0.038(2) -0.0101(17) 0.001(2) 0.0031(17)
C17 0.028(2) 0.030(2) 0.031(2) -0.0130(16) -0.0056(17) 0.0080(17)
C13 0.0181(16) 0.0102(13) 0.0073(13) 0.0016(12) -0.0008(11) 0.0021(11)
C12 0.0232(17) 0.0211(16) 0.0125(15) 0.0034(14) -0.0005(13) 0.0013(13)
C32 0.0227(18) 0.040(2) 0.0156(16) 0.0068(16) -0.0051(14) 0.0044(15)
C18 0.038(2) 0.027(2) 0.042(2) -0.0213(18) -0.009(2) 0.0023(18)
C27 0.077(4) 0.022(2) 0.026(2) 0.011(2) 0.010(2) 0.0098(17)
C26 0.082(4) 0.023(2) 0.055(3) 0.005(2) 0.006(3) 0.022(2)

loop_
_atom_type_symbol
_atom_type_scat_dispersion_real
_atom_type_scat_dispersion_imag
_atom_type_scat_Cromer_Mann_a1
_atom_type_scat_Cromer_Mann_a2
_atom_type_scat_Cromer_Mann_a3
_atom_type_scat_Cromer_Mann_a4
_atom_type_scat_Cromer_Mann_b1
_atom_type_scat_Cromer_Mann_b2
_atom_type_scat_Cromer_Mann_b3
_atom_type_scat_Cromer_Mann_b4
_atom_type_scat_Cromer_Mann_c
_atom_type_scat_source
_atom_type_scat_dispersion_source
C 0.00347 0.00161 2.31000 1.02000 1.58860 0.86500 20.84390 10.20750 0.56870 51.65120 0.21560 'International Tables Volume C Table 6.1.1.4 (pp. 500-502)' 'Henke, Gullikson and Davis, At. Data and Nucl. Data Tables, 1993, 54, 2'
Cu 0.34125 1.28947 13.33800 7.16760 5.61580 1.67350 3.58280 0.24700 11.39660 64.81260 1.19100 'International Tables Volume C Table 6.1.1.4 (pp. 500-502)' 'Henke, Gullikson and Davis, At. Data and Nucl. Data Tables, 1993, 54, 2'
H 0.00000 0.00000 0.49300 0.32291 0.14019 0.04081 10.51090 26.12570 3.14236 57.79970 0.00304 'International Tables Volume C Table 6.1.1.4 (pp. 500-502)' 'Henke, Gullikson and Davis, At. Data and Nucl. Data Tables, 1993, 54, 2'
I -0.41187 1.83264 20.14720 18.99490 7.51380 2.27350 4.34700 0.38140 27.76600 66.87760 4.07120 'International Tables Volume C Table 6.1.1.4 (pp. 500-502)' 'Henke, Gullikson and Davis, At. Data and Nucl. Data Tables, 1993, 54, 2'
N 0.00653 0.00323 12.21260 3.13220 2.01250 1.16630 0.00570 9.89330 28.99750 0.58260 -11.52900 'International Tables Volume C Table 6.1.1.4 (pp. 500-502)' 'Henke, Gullikson and Davis, At. Data and Nucl. Data Tables, 1993, 54, 2'
P 0.10434 0.09671 6.43450 4.17910 1.78000 1.49080 1.90670 27.15700 0.52600 68.16450 1.11490 'International Tables Volume C Table 6.1.1.4 (pp. 500-502)' 'Henke, Gullikson and Davis, At. Data and Nucl. Data Tables, 1993, 54, 2'

loop_
_geom_angle_atom_site_label_1
_geom_angle_atom_site_label_2
_geom_angle_atom_site_label_3
_geom_angle
_geom_angle_site_symmetry_1
_geom_angle_site_symmetry_3
_geom_angle_publ_flag
P3 Cu1 I1 123.43(3) . . ?
N1 Cu1 I1 109.99(7) . . ?
N1 Cu1 P3 121.01(8) . . ?
N2 Cu1 I1 110.34(7) . . ?
N2 Cu1 P3 100.76(7) . . ?
N2 Cu1 N1 80.82(10) . . ?
C22 P3 Cu1 119.81(11) . . ?
C28 P3 Cu1 113.56(10) . . ?
C28 P3 C22 103.50(15) . . ?
C13 P3 Cu1 108.87(10) . . ?
C13 P3 C22 105.60(14) . . ?
C13 P3 C28 104.17(14) . . ?
C5 N1 Cu1 114.71(19) . . ?
C1 N1 Cu1 126.7(2) . . ?
C1 N1 C5 117.7(3) . . ?
C15 N4 C6 110.1(2) . . ?
C16 N4 C6 122.4(3) . . ?
C16 N4 C15 122.4(3) . . ?
C6 N2 Cu1 108.45(18) . . ?
C14 N2 Cu1 113.2(2) . . ?
C14 N2 C6 102.4(2) . . ?
C7 N2 Cu1 109.78(19) . . ?
C7 N2 C6 113.0(3) . . ?
C7 N2 C14 109.9(2) . . ?
C6 C5 N1 116.4(2) . . ?
C4 C5 N1 122.3(3) . . ?
C4 C5 C6 121.2(3) . . ?
N2 C6 N4 105.7(2) . . ?
C5 C6 N4 113.0(2) . . ?
C5 C6 N2 110.6(2) . . ?
H6 C6 N4 109.13(17) . . ?
H6 C6 N2 109.13(16) . . ?
H6 C6 C5 109.13(17) . . ?
C2 C1 N1 123.3(3) . . ?
H1 C1 N1 118.37(18) . . ?
H1 C1 C2 118.4(2) . . ?
C3 C4 C5 119.1(3) . . ?
H4 C4 C5 120.47(19) . . ?
H4 C4 C3 120.47(19) . . ?
C14 C15 N4 102.4(3) . . ?
H15a C15 N4 111.28(17) . . ?
H15a C15 C14 111.28(18) . . ?
H15b C15 N4 111.28(17) . . ?
H15b C15 C14 111.28(17) . . ?
H15b C15 H15a 109.2 . . ?
C21 C16 N4 121.5(3) . . ?
C17 C16 N4 120.1(3) . . ?
C17 C16 C21 118.4(3) . . ?
C20 C21 C16 120.5(3) . . ?
H21 C21 C16 119.76(19) . . ?
H21 C21 C20 119.8(2) . . ?
C15 C14 N2 105.5(3) . . ?
H14a C14 N2 110.64(15) . . ?
H14a C14 C15 110.64(17) . . ?
H14b C14 N2 110.64(16) . . ?
H14b C14 C15 110.64(18) . . ?
H14b C14 H14a 108.8 . . ?
C3 C2 C1 118.5(3) . . ?
H2 C2 C1 120.8(2) . . ?
H2 C2 C3 120.76(18) . . ?
C19 C20 C21 121.6(4) . . ?
H20 C20 C21 119.2(2) . . ?
H20 C20 C19 119.2(3) . . ?
C9 C8 C7 117.0(3) . . ?
C13 C8 C7 124.2(3) . . ?
C13 C8 C9 118.7(3) . . ?
C26 C25 C24 119.8(4) . . ?
H25 C25 C24 120.1(2) . . ?
H25 C25 C26 120.1(2) . . ?
C8 C7 N2 114.4(2) . . ?
H7a C7 N2 108.65(17) . . ?
H7a C7 C8 108.65(17) . . ?
H7b C7 N2 108.65(16) . . ?
H7b C7 C8 108.65(17) . . ?
H7b C7 H7a 107.6 . . ?
C22 C23 C24 120.3(4) . . ?
H23 C23 C24 119.9(2) . . ?
H23 C23 C22 119.9(2) . . ?
C29 C30 C31 120.4(3) . . ?
H30 C30 C31 119.8(2) . . ?
H30 C30 C29 119.8(2) . . ?
C32 C31 C30 120.0(3) . . ?
H31 C31 C30 120.0(2) . . ?
H31 C31 C32 120.0(2) . . ?
C28 C29 C30 120.4(3) . . ?
H29 C29 C30 119.8(2) . . ?
H29 C29 C28 119.79(19) . . ?
C2 C3 C4 119.1(3) . . ?
H3 C3 C4 120.47(19) . . ?
H3 C3 C2 120.47(18) . . ?
C23 C24 C25 120.5(4) . . ?
H24 C24 C25 119.7(2) . . ?
H24 C24 C23 119.7(2) . . ?
C23 C22 P3 124.2(3) . . ?
C27 C22 P3 116.4(2) . . ?
C27 C22 C23 119.4(3) . . ?
C12 C11 C10 119.6(3) . . ?
H11 C11 C10 120.2(2) . . ?
H11 C11 C12 120.2(2) . . ?
C29 C28 P3 124.8(2) . . ?
C33 C28 P3 116.5(2) . . ?
C33 C28 C29 118.6(3) . . ?
C32 C33 C28 120.4(3) . . ?
H33 C33 C28 119.78(19) . . ?
H33 C33 C32 119.8(2) . . ?
C9 C10 C11 120.1(3) . . ?
H10 C10 C11 120.0(2) . . ?
H10 C10 C9 120.0(2) . . ?
C10 C9 C8 121.4(3) . . ?
H9 C9 C8 119.3(2) . . ?
H9 C9 C10 119.3(2) . . ?
C18 C19 C20 118.0(4) . . ?
H19 C19 C20 121.0(3) . . ?
H19 C19 C18 121.0(2) . . ?
C18 C17 C16 119.8(4) . . ?
H17 C17 C16 120.1(2) . . ?
H17 C17 C18 120.1(3) . . ?
C8 C13 P3 120.5(2) . . ?
C12 C13 P3 120.5(3) . . ?
C12 C13 C8 118.8(3) . . ?
C13 C12 C11 121.3(3) . . ?
H12 C12 C11 119.3(2) . . ?
H12 C12 C13 119.3(2) . . ?
C33 C32 C31 120.1(3) . . ?
H32 C32 C31 120.0(2) . . ?
H32 C32 C33 120.0(2) . . ?
C17 C18 C19 121.7(4) . . ?
H18 C18 C19 119.2(2) . . ?
H18 C18 C17 119.2(3) . . ?
C26 C27 C22 120.2(4) . . ?
H27 C27 C22 119.9(2) . . ?
H27 C27 C26 119.9(3) . . ?
C27 C26 C25 119.8(4) . . ?
H26 C26 C25 120.1(2) . . ?
H26 C26 C27 120.1(3) . . ?

loop_
_geom_bond_atom_site_label_1
_geom_bond_atom_site_label_2
_geom_bond_distance
_geom_bond_site_symmetry_2
_geom_bond_publ_flag
I1 Cu1 2.5489(4) . ?
Cu1 P3 2.1800(8) . ?
Cu1 N1 2.072(2) . ?
Cu1 N2 2.160(3) . ?
P3 C22 1.825(3) . ?
P3 C28 1.827(3) . ?
P3 C13 1.835(3) . ?
N1 C5 1.346(4) . ?
N1 C1 1.344(4) . ?
N4 C6 1.468(4) . ?
N4 C15 1.457(4) . ?
N4 C16 1.396(4) . ?
N2 C6 1.472(4) . ?
N2 C14 1.482(4) . ?
N2 C7 1.493(4) . ?
C5 C6 1.524(4) . ?
C5 C4 1.388(4) . ?
C6 H6 0.9800 . ?
C1 C2 1.382(5) . ?
C1 H1 0.9300 . ?
C4 C3 1.381(4) . ?
C4 H4 0.9300 . ?
C15 C14 1.537(5) . ?
C15 H15a 0.9700 . ?
C15 H15b 0.9700 . ?
C16 C21 1.397(5) . ?
C16 C17 1.406(5) . ?
C21 C20 1.388(5) . ?
C21 H21 0.9300 . ?
C14 H14a 0.9700 . ?
C14 H14b 0.9700 . ?
C2 C3 1.383(5) . ?
C2 H2 0.9300 . ?
C20 C19 1.379(6) . ?
C20 H20 0.9300 . ?
C8 C7 1.518(5) . ?
C8 C9 1.401(5) . ?
C8 C13 1.413(5) . ?
C25 C24 1.366(6) . ?
C25 C26 1.399(7) . ?
C25 H25 0.9300 . ?
C7 H7a 0.9700 . ?
C7 H7b 0.9700 . ?
C23 C24 1.400(5) . ?
C23 C22 1.384(4) . ?
C23 H23 0.9300 . ?
C30 C31 1.375(5) . ?
C30 C29 1.393(5) . ?
C30 H30 0.9300 . ?
C31 C32 1.384(5) . ?
C31 H31 0.9300 . ?
C29 C28 1.391(4) . ?
C29 H29 0.9300 . ?
C3 H3 0.9300 . ?
C24 H24 0.9300 . ?
C22 C27 1.392(5) . ?
C11 C10 1.377(6) . ?
C11 C12 1.394(5) . ?
C11 H11 0.9300 . ?
C28 C33 1.404(4) . ?
C33 C32 1.387(5) . ?
C33 H33 0.9300 . ?
C10 C9 1.389(6) . ?
C10 H10 0.9300 . ?
C9 H9 0.9300 . ?
C19 C18 1.393(7) . ?
C19 H19 0.9300 . ?
C17 C18 1.388(6) . ?
C17 H17 0.9300 . ?
C13 C12 1.403(5) . ?
C12 H12 0.9300 . ?
C32 H32 0.9300 . ?
C18 H18 0.9300 . ?
C27 C26 1.398(5) . ?
C27 H27 0.9300 . ?
C26 H26 0.9300 . ?

loop_
_geom_torsion_atom_site_label_1
_geom_torsion_atom_site_label_2
_geom_torsion_atom_site_label_3
_geom_torsion_atom_site_label_4
_geom_torsion
_geom_torsion_site_symmetry_1
_geom_torsion_site_symmetry_2
_geom_torsion_site_symmetry_3
_geom_torsion_site_symmetry_4
_geom_torsion_publ_flag
Cu1 N1 C5 C6 -17.2(2) . . . . ?
Cu1 N1 C5 C4 166.9(2) . . . . ?
Cu1 N1 C1 C2 -168.9(3) . . . . ?
Cu1 N2 C6 N4 -152.9(2) . . . . ?
Cu1 N2 C6 C5 -30.31(19) . . . . ?
Cu1 N2 C14 C15 153.9(2) . . . . ?
Cu1 N2 C7 C8 -67.1(2) . . . . ?
P3 C22 C23 C24 179.6(3) . . . . ?
P3 C22 C27 C26 -179.3(4) . . . . ?
P3 C28 C29 C30 -175.0(3) . . . . ?
P3 C28 C33 C32 175.6(3) . . . . ?
P3 C13 C8 C7 -10.1(3) . . . . ?
P3 C13 C8 C9 172.4(2) . . . . ?
P3 C13 C12 C11 -173.8(2) . . . . ?
N1 C5 C6 N4 151.0(3) . . . . ?
N1 C5 C6 N2 32.7(3) . . . . ?
N1 C5 C4 C3 3.9(4) . . . . ?
N1 C1 C2 C3 2.8(4) . . . . ?
N4 C6 N2 C14 -33.1(3) . . . . ?
N4 C6 N2 C7 85.1(3) . . . . ?
N4 C6 C5 C4 -33.0(3) . . . . ?
N4 C15 C14 N2 -27.1(3) . . . . ?
N4 C16 C21 C20 -178.3(3) . . . . ?
N4 C16 C17 C18 178.2(3) . . . . ?
N2 C6 C5 C4 -151.3(3) . . . . ?
N2 C7 C8 C9 -112.8(3) . . . . ?
N2 C7 C8 C13 69.7(3) . . . . ?
C5 C4 C3 C2 -1.5(4) . . . . ?
C1 C2 C3 C4 -1.7(4) . . . . ?
C16 C21 C20 C19 0.3(4) . . . . ?
C16 C17 C18 C19 0.0(4) . . . . ?
C21 C20 C19 C18 0.5(4) . . . . ?
C20 C19 C18 C17 -0.7(5) . . . . ?
C8 C9 C10 C11 0.3(4) . . . . ?
C8 C13 C12 C11 1.2(3) . . . . ?
C25 C24 C23 C22 -0.1(5) . . . . ?
C25 C26 C27 C22 -0.4(7) . . . . ?
C23 C22 C27 C26 1.4(5) . . . . ?
C30 C31 C32 C33 2.0(4) . . . . ?
C30 C29 C28 C33 1.5(4) . . . . ?
C31 C32 C33 C28 -0.6(4) . . . . ?
C29 C28 C33 C32 -1.1(4) . . . . ?

loop_
_twin_individual_id
_twin_individual_mass_fraction_refined
1 0.95
2 0.05
